data_7201226
loop_
_publ_author_name
'Trewin, Abbie'
'Cooper, Andrew I.'

_publ_section_title
;
 Predicting microporous crystalline polyimides
;
_journal_issue 9
_journal_name_full CrystEngComm
_journal_page_first 1819
_journal_paper_doi 10.1039/b906280g
_journal_volume 11
_journal_year 2009
_space_group_IT_number 1
_symmetry_cell_setting triclinic
_symmetry_Int_Tables_number 1
_symmetry_space_group_name_Hall 'P 1'
_symmetry_space_group_name_H-M 'P 1'
_audit_creation_date 2009-05-01
_audit_creation_method 'Materials Studio'
_cell_angle_alpha 90.0038
_cell_angle_beta 141.8286
_cell_angle_gamma 59.9999
_cell_length_a 10.8357
_cell_length_b 10.8356
_cell_length_c 6.8906
_cell_volume 293.931
_cod_data_source_file b906280g.txt
_cod_data_source_block C3-
_cod_original_sg_symbol_H-M P1
_cod_struct_determination_method theoretical
_cod_database_code 7201226

loop_
_symmetry_equiv_pos_as_xyz
x,y,z

loop_
_atom_site_label
_atom_site_type_symbol
_atom_site_fract_x
_atom_site_fract_y
_atom_site_fract_z
_atom_site_U_iso_or_equiv
_atom_site_adp_type
_atom_site_occupancy
N1 N -0.39254 -0.39921 0.23145 0.00000 Uiso 1.00
C2 C -0.66092 -0.47174 0.28908 0.00000 Uiso 1.00
C3 C -0.53446 -0.47174 0.28908 0.00000 Uiso 1.00
C4 C -0.40744 -0.59875 0.28909 0.00000 Uiso 1.00
C5 C -0.40743 -0.72521 0.28910 0.00000 Uiso 1.00
C6 C -0.53445 -0.72521 0.28909 0.00000 Uiso 1.00
C7 C -0.66091 -0.59875 0.28908 0.00000 Uiso 1.00
C8 C -0.52027 -0.86546 0.26594 0.00000 Uiso 1.00
C9 C -0.30451 -0.56143 0.26594 0.00000 Uiso 1.00
C10 C -0.82431 -0.34567 0.26592 0.00000 Uiso 1.00
N11 N -0.39254 -0.93966 0.23144 0.00000 Uiso 1.00
N12 N -0.93299 -0.39921 0.23146 0.00000 Uiso 1.00
C13 C -0.34114 -0.08119 0.19271 0.00000 Uiso 1.00
C14 C -0.41712 -0.15715 0.18088 0.00000 Uiso 1.00
C15 C -0.34113 -0.30908 0.19272 0.00000 Uiso 1.00
C16 C -0.20099 -0.37325 0.18095 0.00000 Uiso 1.00
C17 C -0.11324 -0.30909 0.19273 0.00000 Uiso 1.00
C18 C -0.20102 -0.15715 0.18090 0.00000 Uiso 1.00
H19 H -0.55056 -0.09042 0.15309 0.00000 Uiso 1.00
H20 H -0.16198 -0.47895 0.15327 0.00000 Uiso 1.00
H21 H -0.16205 -0.09045 0.15316 0.00000 Uiso 1.00
C22 C 0.17570 0.43857 0.26594 0.00000 Uiso 1.00
C23 C 0.47973 0.65433 0.26595 0.00000 Uiso 1.00
C24 C 0.69550 0.13454 0.26596 0.00000 Uiso 1.00
O25 O 0.13773 0.77849 0.27194 0.00000 Uiso 1.00
O26 O 0.13775 0.35237 0.27196 0.00000 Uiso 1.00
O27 O 0.39957 0.09056 0.27198 0.00000 Uiso 1.00
O28 O 0.82567 0.09056 0.27199 0.00000 Uiso 1.00
O29 O 0.39958 0.77847 0.27200 0.00000 Uiso 1.00
O30 O 0.82564 0.35238 0.27194 0.00000 Uiso 1.00

loop_
_geom_bond_atom_site_label_1
_geom_bond_atom_site_label_2
_geom_bond_distance
_geom_bond_site_symmetry_2
_ccdc_geom_bond_type
N1 C9 1.422 . S
N1 C15 1.454 . S
N1 C23 1.422 1_445 S
C2 C3 1.370 . A
C2 C7 1.376 . A
C2 C10 1.471 . S
C3 C4 1.376 . A
C3 C23 1.471 1_445 S
C4 C5 1.370 . A
C4 C9 1.471 . S
C5 C6 1.376 . A
C5 C24 1.471 1_445 S
C6 C7 1.370 . A
C6 C8 1.471 . S
C7 C22 1.471 1_445 S
C8 N11 1.422 . S
C8 O27 1.206 1_445 D
C9 O30 1.206 1_445 D
C10 N12 1.422 . S
C10 O25 1.206 1_445 D
N11 C13 1.454 1_545 S
N11 C24 1.422 1_445 S
N12 C17 1.454 1_455 S
N12 C22 1.422 1_445 S
C13 C14 1.391 . A
C13 C18 1.391 . A
C13 N11 1.454 1_565 S
C14 C15 1.391 . A
C14 H19 1.081 . S
C15 C16 1.391 . A
C16 C17 1.391 . A
C16 H20 1.081 . S
C17 C18 1.391 . A
C17 N12 1.454 1_655 S
C18 H21 1.081 . S
C22 N12 1.422 1_665 S
C22 C7 1.471 1_665 S
C22 O26 1.206 . D
C23 N1 1.422 1_665 S
C23 C3 1.471 1_665 S
C23 O29 1.206 . D
C24 N11 1.422 1_665 S
C24 C5 1.471 1_665 S
C24 O28 1.206 . D
O25 C10 1.206 1_665 D
O27 C8 1.206 1_665 D
O30 C9 1.206 1_665 D
